data_7160319
loop_
_publ_author_name
'Gao, Xin-Hua'
'Zhou, Bin'
'Zimbres, Flavia M.'
'Zhang, Zai-Yong'
'Cassera, Maria B.'
'Zhao, Jin-Xin'
'Yue, Jian-Min'

_publ_section_title
;
 Spirocyclic iridoid alkaloids from <i>Plumeria rubra</i>.
;
_journal_name_full 'Organic &amp; biomolecular chemistry'
_journal_paper_doi 10.1039/d4ob01870b
_journal_year 2024
_chemical_absolute_configuration rmad
_chemical_formula_moiety 'C15 H13 N O5'
_chemical_formula_sum 'C15 H13 N O5'
_chemical_formula_weight 287.26
_space_group_crystal_system monoclinic
_space_group_IT_number 4
_space_group_name_Hall 'P 2yb'
_space_group_name_H-M_alt 'P 1 21 1'
_atom_sites_solution_hydrogens geom
_atom_sites_solution_primary dual
_audit_creation_date 2018-05-29
_audit_creation_method
;
Olex2 1.2
(compiled 2018.04.26 svn.r3504 for OlexSys, GUI svn.r5492)
;
_audit_update_record
;
2020-08-19 deposited with the CCDC.	2024-12-10 downloaded from the CCDC.
;
_cell_angle_alpha 90
_cell_angle_beta 91.765(2)
_cell_angle_gamma 90
_cell_formula_units_Z 4
_cell_length_a 6.9407(4)
_cell_length_b 23.6776(12)
_cell_length_c 8.0529(5)
_cell_measurement_reflns_used 9893
_cell_measurement_temperature 170(2)
_cell_measurement_theta_max 54.925
_cell_measurement_theta_min 4.877
_cell_volume 1322.78(13)
_computing_cell_refinement 'SAINT v8.37A (Bruker, 2015)'
_computing_data_reduction 'SAINT v8.37A (Bruker, 2015)'
_computing_molecular_graphics 'Olex2 (Dolomanov et al., 2009)'
_computing_publication_material 'Olex2 (Dolomanov et al., 2009)'
_computing_structure_refinement 'ShelXL (Sheldrick, 2015)'
_computing_structure_solution 'ShelXT (Sheldrick, 2015)'
_diffrn_ambient_temperature 170.0
_diffrn_measured_fraction_theta_full 0.977
_diffrn_measured_fraction_theta_max 0.978
_diffrn_measurement_device_type 'Bruker D8 Venture'
_diffrn_measurement_method '\f and \w scans'
_diffrn_radiation_type GaK\a
_diffrn_radiation_wavelength 1.34139
_diffrn_reflns_av_R_equivalents 0.0316
_diffrn_reflns_av_unetI/netI 0.0298
_diffrn_reflns_Laue_measured_fraction_full 0.977
_diffrn_reflns_Laue_measured_fraction_max 0.978
_diffrn_reflns_limit_h_max 8
_diffrn_reflns_limit_h_min -8
_diffrn_reflns_limit_k_max 28
_diffrn_reflns_limit_k_min -28
_diffrn_reflns_limit_l_max 9
_diffrn_reflns_limit_l_min -9
_diffrn_reflns_number 15931
_diffrn_reflns_point_group_measured_fraction_full 0.970
_diffrn_reflns_point_group_measured_fraction_max 0.970
_diffrn_reflns_theta_full 53.594
_diffrn_reflns_theta_max 54.900
_diffrn_reflns_theta_min 5.783
_diffrn_standards_number 0
_exptl_absorpt_coefficient_mu 0.591
_exptl_absorpt_correction_T_max 0.7508
_exptl_absorpt_correction_T_min 0.6270
_exptl_absorpt_correction_type multi-scan
_exptl_absorpt_process_details
'SADABS-2016/2 (Bruker,2016/2) was used for absorption correction. wR2(int) was 0.1046 before and 0.0509 after correction. The Ratio of minimum to maximum transmission is 0.8351. The \l/2 correction factor is Not present.'
_exptl_crystal_colour colourless
_exptl_crystal_density_diffrn 1.442
_exptl_crystal_description block
_exptl_crystal_F_000 600
_exptl_crystal_size_max 0.12
_exptl_crystal_size_mid 0.1
_exptl_crystal_size_min 0.08
_refine_diff_density_max 0.165
_refine_diff_density_min -0.138
_refine_diff_density_rms 0.032
_refine_ls_abs_structure_details
;
 Flack x determined using 2312 quotients [(I+)-(I-)]/[(I+)+(I-)]
 (Parsons, Flack and Wagner, Acta Cryst. B69 (2013) 249-259).
;
_refine_ls_abs_structure_Flack -0.04(4)
_refine_ls_extinction_method none
_refine_ls_goodness_of_fit_ref 1.031
_refine_ls_hydrogen_treatment constr
_refine_ls_matrix_type full
_refine_ls_number_parameters 385
_refine_ls_number_reflns 4889
_refine_ls_number_restraints 1
_refine_ls_restrained_S_all 1.031
_refine_ls_R_factor_all 0.0270
_refine_ls_R_factor_gt 0.0268
_refine_ls_shift/su_max 0.004
_refine_ls_shift/su_mean 0.000
_refine_ls_structure_factor_coef Fsqd
_refine_ls_weighting_details 'w=1/[\s^2^(Fo^2^)+(0.0480P)^2^+0.1551P] where P=(Fo^2^+2Fc^2^)/3'
_refine_ls_weighting_scheme calc
_refine_ls_wR_factor_gt 0.0742
_refine_ls_wR_factor_ref 0.0744
_reflns_Friedel_coverage 0.935
_reflns_Friedel_fraction_full 0.961
_reflns_Friedel_fraction_max 0.962
_reflns_number_gt 4845
_reflns_number_total 4889
_reflns_threshold_expression 'I > 2\s(I)'
_cod_data_source_file d4ob01870b2.cif
_cod_data_source_block mjl18230_0m
_cod_database_code 7160319
_shelx_shelxl_version_number 2016/6
_shelx_space_group_comment
;
The symmetry employed for this shelxl refinement is uniquely defined
by the following loop, which should always be used as a source of
symmetry information in preference to the above space-group names.
They are only intended as comments.
;
_shelx_estimated_absorpt_t_max 0.954
_shelx_estimated_absorpt_t_min 0.932
_olex2_refinement_description
;
1. Fixed Uiso
 At 1.2 times of:
  All C(H) groups
 At 1.5 times of:
  All C(H,H,H) groups, All O(H) groups
2.a Ternary CH refined with riding coordinates:
 C13(H13), C13A(H13A)
2.b Aromatic/amide H refined with riding coordinates:
 C1(H1), C3(H3), C6(H6), C7(H7), C10(H10), C1A(H1A), C3A(H3A), C6A(H6A),
 C7A(H7A), C10A(H10A)
2.c Idealised Me refined as rotating group:
 C14(H14A,H14B,H14C), C16(H16A,H16B,H16C), C14A(H14D,H14E,H14F), C16A(H16D,
 H16E,H16F)
2.d Idealised tetrahedral OH refined as rotating group:
 O5(H5), O5A(H5A)
;
_olex2_submission_special_instructions 'No special instructions were received'

loop_
_space_group_symop_operation_xyz
'x, y, z'
'-x, y+1/2, -z'

loop_
_atom_site_label
_atom_site_type_symbol
_atom_site_fract_x
_atom_site_fract_y
_atom_site_fract_z
_atom_site_U_iso_or_equiv
_atom_site_adp_type
_atom_site_occupancy
_atom_site_site_symmetry_order
_atom_site_calc_flag
_atom_site_refinement_flags_posn
_atom_site_refinement_flags_adp
_atom_site_refinement_flags_occupancy
_atom_site_disorder_assembly
_atom_site_disorder_group
O1 O 0.4140(3) 0.83237(6) 1.2752(2) 0.0387(4) Uani 1 1 d . . . . .
O2 O 0.5024(3) 0.80425(7) 1.5324(2) 0.0393(4) Uani 1 1 d . . . . .
O3 O 0.18604(19) 0.61328(5) 0.94298(17) 0.0228(3) Uani 1 1 d . . . . .
O4 O 0.1102(2) 0.52829(6) 0.83823(18) 0.0285(3) Uani 1 1 d . . . . .
O5 O 0.6612(2) 0.54562(6) 0.59594(17) 0.0281(3) Uani 1 1 d . . . . .
H5 H 0.619739 0.573548 0.541365 0.042 Uiso 1 1 calc GR . . . .
N2 N 0.5096(3) 0.63736(7) 1.4122(2) 0.0273(4) Uani 1 1 d . . . . .
C1 C 0.4588(3) 0.62031(8) 1.2553(2) 0.0243(4) Uani 1 1 d . . . . .
H1 H 0.453561 0.581104 1.230491 0.029 Uiso 1 1 calc R . . . .
C3 C 0.5114(3) 0.69248(9) 1.4435(2) 0.0262(4) Uani 1 1 d . . . . .
H3 H 0.547088 0.704192 1.552965 0.031 Uiso 1 1 calc R . . . .
C4 C 0.4645(3) 0.73466(8) 1.3266(2) 0.0232(4) Uani 1 1 d . . . . .
C5 C 0.4172(3) 0.71666(8) 1.1659(2) 0.0209(4) Uani 1 1 d . . . . .
C6 C 0.3582(3) 0.74652(8) 1.0120(2) 0.0233(4) Uani 1 1 d . . . . .
H6 H 0.350876 0.786370 0.999538 0.028 Uiso 1 1 calc R . . . .
C7 C 0.3167(3) 0.70885(8) 0.8927(2) 0.0231(4) Uani 1 1 d . . . . .
H7 H 0.268947 0.718237 0.784355 0.028 Uiso 1 1 calc R . . . .
C8 C 0.3561(3) 0.64887(7) 0.9531(2) 0.0203(4) Uani 1 1 d . . . . .
C9 C 0.4150(3) 0.65882(8) 1.1328(2) 0.0208(4) Uani 1 1 d . . . . .
C10 C 0.5025(3) 0.61727(8) 0.8543(2) 0.0214(4) Uani 1 1 d . . . . .
H10 H 0.629403 0.630047 0.834231 0.026 Uiso 1 1 calc R . . . .
C11 C 0.4271(3) 0.56882(8) 0.7995(2) 0.0205(4) Uani 1 1 d . . . . .
C12 C 0.2277(3) 0.56490(8) 0.8578(2) 0.0208(4) Uani 1 1 d . . . . .
C13 C 0.5114(3) 0.52347(8) 0.6928(2) 0.0232(4) Uani 1 1 d . . . . .
H13 H 0.407834 0.507678 0.617273 0.028 Uiso 1 1 calc R . . . .
C14 C 0.5980(3) 0.47606(9) 0.7987(3) 0.0326(5) Uani 1 1 d . . . . .
H14A H 0.640696 0.445497 0.726471 0.049 Uiso 1 1 calc GR . . . .
H14B H 0.500599 0.461610 0.873357 0.049 Uiso 1 1 calc GR . . . .
H14C H 0.708414 0.490537 0.864474 0.049 Uiso 1 1 calc GR . . . .
C15 C 0.4583(3) 0.79541(9) 1.3718(3) 0.0279(4) Uani 1 1 d . . . . .
C16 C 0.4875(5) 0.86246(11) 1.5864(4) 0.0507(7) Uani 1 1 d . . . . .
H16A H 0.586406 0.885150 1.533290 0.076 Uiso 1 1 calc GR . . . .
H16B H 0.506514 0.864381 1.707312 0.076 Uiso 1 1 calc GR . . . .
H16C H 0.359585 0.877200 1.554918 0.076 Uiso 1 1 calc GR . . . .
O1A O 0.9556(3) 0.24745(7) -0.51874(18) 0.0382(4) Uani 1 1 d . . . . .
O2A O 1.0277(2) 0.16244(6) -0.41273(19) 0.0318(3) Uani 1 1 d . . . . .
O3A O 1.26780(18) 0.40609(5) 0.04369(17) 0.0234(3) Uani 1 1 d . . . . .
O4A O 1.3227(2) 0.47582(7) 0.22701(19) 0.0323(3) Uani 1 1 d . . . . .
O5A O 0.9253(3) 0.46861(7) 0.44061(19) 0.0416(4) Uani 1 1 d . . . . .
H5A H 0.861876 0.490055 0.501528 0.062 Uiso 1 1 calc GR . . . .
N2A N 1.1509(2) 0.22057(7) 0.0542(2) 0.0234(3) Uani 1 1 d . . . . .
C1A C 1.1502(3) 0.27681(8) 0.0839(2) 0.0228(4) Uani 1 1 d . . . . .
H1A H 1.175867 0.289916 0.193888 0.027 Uiso 1 1 calc R . . . .
C3A C 1.1060(3) 0.20378(8) -0.1004(2) 0.0216(4) Uani 1 1 d . . . . .
H3A H 1.102133 0.164284 -0.120968 0.026 Uiso 1 1 calc R . . . .
C4A C 1.0638(3) 0.23992(8) -0.2354(2) 0.0204(4) Uani 1 1 d . . . . .
C5A C 1.0727(3) 0.29780(8) -0.2042(2) 0.0210(4) Uani 1 1 d . . . . .
C6A C 1.0539(3) 0.34767(8) -0.3114(2) 0.0249(4) Uani 1 1 d . . . . .
H6A H 1.027476 0.346994 -0.427879 0.030 Uiso 1 1 calc R . . . .
C7A C 1.0797(3) 0.39415(8) -0.2197(2) 0.0250(4) Uani 1 1 d . . . . .
H7A H 1.083656 0.431413 -0.263250 0.030 Uiso 1 1 calc R . . . .
C8A C 1.1018(3) 0.37952(7) -0.0363(2) 0.0216(4) Uani 1 1 d . . . . .
C9A C 1.1135(3) 0.31558(7) -0.0402(2) 0.0209(4) Uani 1 1 d . . . . .
C10A C 0.9347(3) 0.40272(8) 0.0571(2) 0.0235(4) Uani 1 1 d . . . . .
H10A H 0.804381 0.391193 0.040518 0.028 Uiso 1 1 calc R . . . .
C11A C 0.9946(3) 0.44150(8) 0.1659(2) 0.0231(4) Uani 1 1 d . . . . .
C12A C 1.2077(3) 0.44552(8) 0.1560(2) 0.0234(4) Uani 1 1 d . . . . .
C13A C 0.8754(3) 0.47961(8) 0.2710(2) 0.0264(4) Uani 1 1 d . . . . .
H13A H 0.736200 0.470130 0.250890 0.032 Uiso 1 1 calc R . . . .
C14A C 0.9065(3) 0.54119(8) 0.2252(3) 0.0307(4) Uani 1 1 d . . . . .
H14D H 0.821958 0.565154 0.290326 0.046 Uiso 1 1 calc GR . . . .
H14E H 0.876513 0.546573 0.106575 0.046 Uiso 1 1 calc GR . . . .
H14F H 1.041254 0.551522 0.249293 0.046 Uiso 1 1 calc GR . . . .
C15A C 1.0109(3) 0.21845(8) -0.4037(2) 0.0234(4) Uani 1 1 d . . . . .
C16A C 0.9769(3) 0.13738(9) -0.5722(3) 0.0338(5) Uani 1 1 d . . . . .
H16D H 1.039203 0.158464 -0.660462 0.051 Uiso 1 1 calc GR . . . .
H16E H 0.836689 0.138702 -0.590475 0.051 Uiso 1 1 calc GR . . . .
H16F H 1.020339 0.098005 -0.573623 0.051 Uiso 1 1 calc GR . . . .

loop_
_atom_site_aniso_label
_atom_site_aniso_U_11
_atom_site_aniso_U_22
_atom_site_aniso_U_33
_atom_site_aniso_U_23
_atom_site_aniso_U_13
_atom_site_aniso_U_12
O1 0.0571(10) 0.0213(7) 0.0373(9) -0.0051(6) -0.0057(7) 0.0029(7)
O2 0.0504(10) 0.0313(8) 0.0355(8) -0.0124(7) -0.0096(7) 0.0045(7)
O3 0.0215(6) 0.0180(6) 0.0291(7) -0.0036(5) 0.0039(5) -0.0014(5)
O4 0.0294(7) 0.0216(7) 0.0347(7) -0.0028(6) 0.0023(6) -0.0045(6)
O5 0.0345(7) 0.0246(7) 0.0259(7) 0.0051(5) 0.0094(6) 0.0068(6)
N2 0.0311(9) 0.0264(9) 0.0244(8) 0.0028(7) 0.0013(7) 0.0030(7)
C1 0.0259(9) 0.0198(9) 0.0272(9) 0.0008(7) 0.0016(7) 0.0013(7)
C3 0.0264(9) 0.0303(10) 0.0218(9) -0.0006(7) 0.0019(7) 0.0021(8)
C4 0.0186(9) 0.0249(10) 0.0260(9) -0.0024(7) 0.0011(7) 0.0000(7)
C5 0.0175(8) 0.0200(9) 0.0253(9) 0.0002(7) 0.0033(7) -0.0001(7)
C6 0.0240(9) 0.0177(8) 0.0283(9) 0.0019(7) 0.0017(7) 0.0008(7)
C7 0.0253(9) 0.0201(9) 0.0240(9) 0.0018(7) 0.0027(7) 0.0015(7)
C8 0.0218(9) 0.0161(8) 0.0231(9) -0.0008(7) 0.0012(7) -0.0018(7)
C9 0.0200(8) 0.0195(9) 0.0230(9) -0.0010(7) 0.0026(7) 0.0012(7)
C10 0.0232(9) 0.0197(9) 0.0215(8) -0.0009(7) 0.0023(7) 0.0012(7)
C11 0.0241(9) 0.0191(9) 0.0183(8) 0.0012(7) 0.0004(7) 0.0024(7)
C12 0.0254(9) 0.0176(8) 0.0195(8) 0.0012(6) -0.0009(7) 0.0011(7)
C13 0.0279(9) 0.0191(9) 0.0226(9) -0.0029(7) 0.0026(7) 0.0013(7)
C14 0.0414(12) 0.0186(9) 0.0384(11) 0.0063(8) 0.0118(9) 0.0067(8)
C15 0.0262(9) 0.0271(10) 0.0304(10) -0.0066(8) -0.0006(8) -0.0006(8)
C16 0.0682(18) 0.0363(13) 0.0468(14) -0.0241(11) -0.0126(13) 0.0072(12)
O1A 0.0619(10) 0.0269(7) 0.0253(7) -0.0014(6) -0.0067(7) 0.0012(7)
O2A 0.0439(8) 0.0202(7) 0.0305(7) -0.0078(6) -0.0107(6) 0.0048(6)
O3A 0.0228(7) 0.0191(6) 0.0284(7) -0.0041(5) 0.0012(5) -0.0010(5)
O4A 0.0320(8) 0.0272(7) 0.0373(8) -0.0077(6) -0.0039(6) -0.0020(6)
O5A 0.0608(11) 0.0395(9) 0.0253(7) 0.0060(7) 0.0134(7) 0.0206(8)
N2A 0.0244(8) 0.0193(8) 0.0265(8) 0.0013(6) 0.0001(6) 0.0007(6)
C1A 0.0255(9) 0.0188(9) 0.0241(9) 0.0007(7) -0.0002(7) -0.0002(7)
C3A 0.0214(9) 0.0167(8) 0.0268(9) 0.0013(7) 0.0029(7) -0.0005(7)
C4A 0.0192(8) 0.0184(9) 0.0237(9) -0.0010(7) 0.0031(7) 0.0005(7)
C5A 0.0189(8) 0.0198(9) 0.0244(9) 0.0003(7) 0.0022(7) 0.0008(7)
C6A 0.0307(9) 0.0205(9) 0.0236(9) 0.0031(7) 0.0001(7) 0.0018(8)
C7A 0.0302(9) 0.0188(9) 0.0260(9) 0.0039(7) -0.0001(8) 0.0006(7)
C8A 0.0248(9) 0.0156(8) 0.0242(9) 0.0005(7) -0.0015(7) -0.0009(7)
C9A 0.0204(9) 0.0184(9) 0.0239(9) -0.0004(7) 0.0015(7) -0.0006(6)
C10A 0.0230(9) 0.0174(8) 0.0300(9) 0.0036(7) 0.0020(7) 0.0005(7)
C11A 0.0269(9) 0.0167(8) 0.0257(9) 0.0029(7) 0.0034(7) 0.0021(7)
C12A 0.0290(10) 0.0165(8) 0.0249(9) -0.0003(7) 0.0017(7) 0.0011(7)
C13A 0.0311(10) 0.0208(9) 0.0277(10) 0.0008(7) 0.0068(8) 0.0038(8)
C14A 0.0407(11) 0.0208(10) 0.0311(10) -0.0009(8) 0.0084(9) 0.0049(8)
C15A 0.0231(9) 0.0210(9) 0.0262(9) -0.0023(7) 0.0023(7) 0.0003(7)
C16A 0.0425(12) 0.0279(10) 0.0304(11) -0.0125(8) -0.0102(9) 0.0060(9)

loop_
_atom_type_symbol
_atom_type_description
_atom_type_scat_dispersion_real
_atom_type_scat_dispersion_imag
_atom_type_scat_source
C C 0.0148 0.0070 'International Tables Vol C Tables 4.2.6.8 and 6.1.1.4'
H H 0.0000 0.0000 'International Tables Vol C Tables 4.2.6.8 and 6.1.1.4'
N N 0.0253 0.0136 'International Tables Vol C Tables 4.2.6.8 and 6.1.1.4'
O O 0.0412 0.0250 'International Tables Vol C Tables 4.2.6.8 and 6.1.1.4'

loop_
_geom_angle_atom_site_label_1
_geom_angle_atom_site_label_2
_geom_angle_atom_site_label_3
_geom_angle
_geom_angle_site_symmetry_1
_geom_angle_site_symmetry_3
_geom_angle_publ_flag
C15 O2 C16 115.01(19) . . ?
C12 O3 C8 109.25(14) . . ?
C13 O5 H5 109.5 . . ?
C3 N2 C1 117.84(17) . . ?
N2 C1 H1 119.5 . . ?
N2 C1 C9 121.05(18) . . ?
C9 C1 H1 119.5 . . ?
N2 C3 H3 117.6 . . ?
N2 C3 C4 124.85(19) . . ?
C4 C3 H3 117.6 . . ?
C3 C4 C15 122.20(19) . . ?
C5 C4 C3 116.64(18) . . ?
C5 C4 C15 121.12(19) . . ?
C4 C5 C6 133.33(18) . . ?
C4 C5 C9 118.61(17) . . ?
C9 C5 C6 108.02(16) . . ?
C5 C6 H6 125.3 . . ?
C7 C6 C5 109.42(16) . . ?
C7 C6 H6 125.3 . . ?
C6 C7 H7 124.4 . . ?
C6 C7 C8 111.12(16) . . ?
C8 C7 H7 124.4 . . ?
O3 C8 C7 112.71(15) . . ?
O3 C8 C9 109.91(14) . . ?
O3 C8 C10 104.03(14) . . ?
C9 C8 C7 101.61(14) . . ?
C10 C8 C7 114.27(15) . . ?
C10 C8 C9 114.57(15) . . ?
C1 C9 C5 120.97(18) . . ?
C1 C9 C8 129.31(17) . . ?
C5 C9 C8 109.71(16) . . ?
C8 C10 H10 125.1 . . ?
C11 C10 C8 109.77(16) . . ?
C11 C10 H10 125.1 . . ?
C10 C11 C12 108.12(16) . . ?
C10 C11 C13 130.46(18) . . ?
C12 C11 C13 121.40(16) . . ?
O3 C12 C11 108.71(15) . . ?
O4 C12 O3 121.16(17) . . ?
O4 C12 C11 130.12(17) . . ?
O5 C13 C11 110.75(15) . . ?
O5 C13 H13 109.2 . . ?
O5 C13 C14 107.30(16) . . ?
C11 C13 H13 109.2 . . ?
C11 C13 C14 111.10(15) . . ?
C14 C13 H13 109.2 . . ?
C13 C14 H14A 109.5 . . ?
C13 C14 H14B 109.5 . . ?
C13 C14 H14C 109.5 . . ?
H14A C14 H14B 109.5 . . ?
H14A C14 H14C 109.5 . . ?
H14B C14 H14C 109.5 . . ?
O1 C15 O2 123.89(19) . . ?
O1 C15 C4 123.65(19) . . ?
O2 C15 C4 112.44(18) . . ?
O2 C16 H16A 109.5 . . ?
O2 C16 H16B 109.5 . . ?
O2 C16 H16C 109.5 . . ?
H16A C16 H16B 109.5 . . ?
H16A C16 H16C 109.5 . . ?
H16B C16 H16C 109.5 . . ?
C15A O2A C16A 115.87(16) . . ?
C12A O3A C8A 109.56(14) . . ?
C13A O5A H5A 109.5 . . ?
C3A N2A C1A 117.15(17) . . ?
N2A C1A H1A 119.0 . . ?
N2A C1A C9A 121.99(18) . . ?
C9A C1A H1A 119.0 . . ?
N2A C3A H3A 117.4 . . ?
N2A C3A C4A 125.21(17) . . ?
C4A C3A H3A 117.4 . . ?
C3A C4A C15A 122.50(17) . . ?
C5A C4A C3A 116.84(17) . . ?
C5A C4A C15A 120.66(17) . . ?
C4A C5A C6A 133.07(18) . . ?
C4A C5A C9A 118.03(17) . . ?
C9A C5A C6A 108.87(16) . . ?
C5A C6A H6A 125.4 . . ?
C7A C6A C5A 109.29(17) . . ?
C7A C6A H6A 125.4 . . ?
C6A C7A H7A 124.5 . . ?
C6A C7A C8A 110.95(17) . . ?
C8A C7A H7A 124.5 . . ?
O3A C8A C7A 112.87(15) . . ?
O3A C8A C9A 113.65(15) . . ?
O3A C8A C10A 103.55(14) . . ?
C9A C8A C7A 102.18(15) . . ?
C10A C8A C7A 110.24(15) . . ?
C10A C8A C9A 114.66(15) . . ?
C1A C9A C5A 120.67(17) . . ?
C1A C9A C8A 131.29(17) . . ?
C5A C9A C8A 108.02(16) . . ?
C8A C10A H10A 124.7 . . ?
C11A C10A C8A 110.58(17) . . ?
C11A C10A H10A 124.7 . . ?
C10A C11A C12A 107.52(16) . . ?
C10A C11A C13A 128.33(19) . . ?
C12A C11A C13A 123.90(17) . . ?
O3A C12A C11A 108.34(15) . . ?
O4A C12A O3A 120.48(17) . . ?
O4A C12A C11A 131.18(18) . . ?
O5A C13A C11A 107.97(16) . . ?
O5A C13A H13A 108.7 . . ?
O5A C13A C14A 112.07(18) . . ?
C11A C13A H13A 108.7 . . ?
C11A C13A C14A 110.75(16) . . ?
C14A C13A H13A 108.7 . . ?
C13A C14A H14D 109.5 . . ?
C13A C14A H14E 109.5 . . ?
C13A C14A H14F 109.5 . . ?
H14D C14A H14E 109.5 . . ?
H14D C14A H14F 109.5 . . ?
H14E C14A H14F 109.5 . . ?
O1A C15A O2A 123.42(19) . . ?
O1A C15A C4A 124.78(18) . . ?
O2A C15A C4A 111.78(17) . . ?
O2A C16A H16D 109.5 . . ?
O2A C16A H16E 109.5 . . ?
O2A C16A H16F 109.5 . . ?
H16D C16A H16E 109.5 . . ?
H16D C16A H16F 109.5 . . ?
H16E C16A H16F 109.5 . . ?

loop_
_geom_bond_atom_site_label_1
_geom_bond_atom_site_label_2
_geom_bond_distance
_geom_bond_site_symmetry_2
_geom_bond_publ_flag
O1 C15 1.205(3) . ?
O2 C15 1.336(3) . ?
O2 C16 1.450(3) . ?
O3 C8 1.450(2) . ?
O3 C12 1.370(2) . ?
O4 C12 1.198(2) . ?
O5 H5 0.8400 . ?
O5 C13 1.419(2) . ?
N2 C1 1.363(3) . ?
N2 C3 1.329(3) . ?
C1 H1 0.9500 . ?
C1 C9 1.371(3) . ?
C3 H3 0.9500 . ?
C3 C4 1.404(3) . ?
C4 C5 1.393(3) . ?
C4 C15 1.485(3) . ?
C5 C6 1.474(3) . ?
C5 C9 1.395(3) . ?
C6 H6 0.9500 . ?
C6 C7 1.336(3) . ?
C7 H7 0.9500 . ?
C7 C8 1.523(3) . ?
C8 C9 1.510(3) . ?
C8 C10 1.508(2) . ?
C10 H10 0.9500 . ?
C10 C11 1.330(3) . ?
C11 C12 1.478(3) . ?
C11 C13 1.505(2) . ?
C13 H13 1.0000 . ?
C13 C14 1.522(3) . ?
C14 H14A 0.9800 . ?
C14 H14B 0.9800 . ?
C14 H14C 0.9800 . ?
C16 H16A 0.9800 . ?
C16 H16B 0.9800 . ?
C16 H16C 0.9800 . ?
O1A C15A 1.206(3) . ?
O2A C15A 1.333(2) . ?
O2A C16A 1.449(2) . ?
O3A C8A 1.447(2) . ?
O3A C12A 1.374(2) . ?
O4A C12A 1.204(2) . ?
O5A H5A 0.8400 . ?
O5A C13A 1.423(3) . ?
N2A C1A 1.353(2) . ?
N2A C3A 1.335(3) . ?
C1A H1A 0.9500 . ?
C1A C9A 1.375(3) . ?
C3A H3A 0.9500 . ?
C3A C4A 1.407(3) . ?
C4A C5A 1.394(3) . ?
C4A C15A 1.483(3) . ?
C5A C6A 1.466(3) . ?
C5A C9A 1.407(3) . ?
C6A H6A 0.9500 . ?
C6A C7A 1.334(3) . ?
C7A H7A 0.9500 . ?
C7A C8A 1.521(3) . ?
C8A C9A 1.516(2) . ?
C8A C10A 1.506(3) . ?
C10A H10A 0.9500 . ?
C10A C11A 1.327(3) . ?
C11A C12A 1.487(3) . ?
C11A C13A 1.503(3) . ?
C13A H13A 1.0000 . ?
C13A C14A 1.521(3) . ?
C14A H14D 0.9800 . ?
C14A H14E 0.9800 . ?
C14A H14F 0.9800 . ?
C16A H16D 0.9800 . ?
C16A H16E 0.9800 . ?
C16A H16F 0.9800 . ?

loop_
_geom_hbond_atom_site_label_D
_geom_hbond_atom_site_label_H
_geom_hbond_atom_site_label_A
_geom_hbond_distance_DH
_geom_hbond_distance_HA
_geom_hbond_distance_DA
_geom_hbond_angle_DHA
_geom_hbond_site_symmetry_A
O5 H5 N2 0.84 1.97 2.814(2) 177.2 1_554
O5A H5A O5 0.84 2.08 2.897(2) 165.0 .
